data_7707387
loop_
_publ_author_name
'Dissem, Nour'
'Essalhi, Mohamed'
'Ferhi, Najmeddine'
'Abidi, Adela'
'Maris, Thierry'
'Duong, Adam'

_publ_section_title
;
 Flexible and porous 2D layered structures based on mixed-linker
 metal-organic frameworks for gas sorption studies.
;
_journal_issue 25
_journal_name_full 'Dalton transactions (Cambridge, England : 2003)'
_journal_page_first 8727
_journal_page_last 8735
_journal_paper_doi 10.1039/d1dt00426c
_journal_volume 50
_journal_year 2021
_chemical_formula_moiety 'C44 H44 N4 O8 Zn, 2(C3 H7 N O)'
_chemical_formula_sum 'C50 H58 N6 O10 Zn'
_chemical_formula_weight 968.39
_space_group_crystal_system triclinic
_space_group_IT_number 2
_space_group_name_Hall '-P 1'
_space_group_name_H-M_alt 'P -1'
_atom_sites_solution_hydrogens geom
_atom_sites_solution_primary dual
_audit_creation_date 2019-09-13
_audit_creation_method
;
Olex2 1.2
(compiled 2018.05.29 svn.r3508 for OlexSys, GUI svn.r5506)
;
_audit_update_record
;
2020-11-22 deposited with the CCDC.	2021-05-13 downloaded from the CCDC.
;
_cell_angle_alpha 94.957(13)
_cell_angle_beta 99.778(13)
_cell_angle_gamma 110.086(13)
_cell_formula_units_Z 1
_cell_length_a 8.1297(17)
_cell_length_b 10.1868(19)
_cell_length_c 15.619(3)
_cell_measurement_reflns_used 5918
_cell_measurement_temperature 100
_cell_measurement_theta_max 68.433
_cell_measurement_theta_min 2.906
_cell_volume 1182.4(4)
_computing_cell_refinement
'SAINT (2013) V8.38A; Integration Software for Single Crystal Data. Bruker AXS Inc., Madison, WI 53719-1173.'
_computing_data_collection
;
APEX 2 (2013) Bruker AXS Inc., Madison, WI 53719-1173.
;
_computing_data_reduction
'SAINT (2013) V8.38A; Integration Software for Single Crystal Data. Bruker AXS Inc., Madison, WI 53719-1173.'
_computing_molecular_graphics 'Olex2 (Dolomanov et al., 2009)'
_computing_publication_material 'Olex2 (Dolomanov et al., 2009)'
_computing_structure_refinement 'XL (Sheldrick, 2008)'
_computing_structure_solution 'XT (Sheldrick, 2015)'
_diffrn_ambient_temperature 100
_diffrn_detector 'CCD area detector'
_diffrn_detector_area_resol_mean 8.3
_diffrn_detector_type 'Bruker APEX2 CCD'
_diffrn_measured_fraction_theta_full 0.961
_diffrn_measured_fraction_theta_max 0.956
_diffrn_measurement_device 'three-circle diffractometer'
_diffrn_measurement_device_type 'Bruker Smart APEX'
_diffrn_measurement_method '\w scans'
_diffrn_radiation_collimation 'Focusing mirrors'
_diffrn_radiation_monochromator 'Quazar MX Mirror Optics'
_diffrn_radiation_probe x-ray
_diffrn_radiation_type CuK\a
_diffrn_radiation_wavelength 1.54178
_diffrn_reflns_av_R_equivalents 0.0669
_diffrn_reflns_av_unetI/netI 0.0463
_diffrn_reflns_Laue_measured_fraction_full 0.961
_diffrn_reflns_Laue_measured_fraction_max 0.956
_diffrn_reflns_limit_h_max 9
_diffrn_reflns_limit_h_min -9
_diffrn_reflns_limit_k_max 12
_diffrn_reflns_limit_k_min -12
_diffrn_reflns_limit_l_max 18
_diffrn_reflns_limit_l_min -18
_diffrn_reflns_number 12885
_diffrn_reflns_point_group_measured_fraction_full 0.961
_diffrn_reflns_point_group_measured_fraction_max 0.956
_diffrn_reflns_theta_full 67.679
_diffrn_reflns_theta_max 68.446
_diffrn_reflns_theta_min 2.907
_diffrn_source 'Microfocus Source'
_diffrn_source_target Cu
_diffrn_source_type 'Incoatec I\mS High Brilliance Microsource'
_exptl_absorpt_coefficient_mu 1.260
_exptl_absorpt_correction_T_max 0.1851
_exptl_absorpt_correction_T_min 0.0664
_exptl_absorpt_correction_type multi-scan
_exptl_absorpt_process_details
'SADABS-2016/2 (Bruker,2016/2) was used for absorption correction. wR2(int) was 0.1369 before and 0.0684 after correction. The Ratio of minimum to maximum transmission is 0.3587. The \l/2 correction factor is Not present.'
_exptl_crystal_colour 'clear light colourless'
_exptl_crystal_colour_lustre clear
_exptl_crystal_colour_modifier light
_exptl_crystal_colour_primary colourless
_exptl_crystal_density_diffrn 1.360
_exptl_crystal_description block
_exptl_crystal_F_000 510
_exptl_crystal_size_max 0.12
_exptl_crystal_size_mid 0.1
_exptl_crystal_size_min 0.08
_refine_diff_density_max 0.516
_refine_diff_density_min -0.732
_refine_diff_density_rms 0.079
_refine_ls_extinction_method none
_refine_ls_goodness_of_fit_ref 1.053
_refine_ls_hydrogen_treatment constr
_refine_ls_matrix_type full
_refine_ls_number_parameters 307
_refine_ls_number_reflns 4166
_refine_ls_number_restraints 0
_refine_ls_restrained_S_all 1.053
_refine_ls_R_factor_all 0.0569
_refine_ls_R_factor_gt 0.0512
_refine_ls_shift/su_max 0.000
_refine_ls_shift/su_mean 0.000
_refine_ls_structure_factor_coef Fsqd
_refine_ls_weighting_details 'w=1/[\s^2^(Fo^2^)+(0.1093P)^2^] where P=(Fo^2^+2Fc^2^)/3'
_refine_ls_weighting_scheme calc
_refine_ls_wR_factor_gt 0.1387
_refine_ls_wR_factor_ref 0.1445
_reflns_Friedel_coverage 0.000
_reflns_number_gt 3686
_reflns_number_total 4166
_reflns_threshold_expression 'I > 2\s(I)'
_cod_data_source_file d1dt00426c2.cif
_cod_data_source_block ada220
_cod_depositor_comments
;
The following automatic conversions were performed:

data item '_diffrn_radiation_probe' value 'X-ray' was changed to
'x-ray' in accordance with the
/home/data/users/saulius/crontab/automatic-downloads/rss-feeds/RSC/lib/dictionaries/cif_core.dic
dictionary named 'cif_core.dic' version 2.4.2 last updated on
2011-04-26.

Automatic conversion script
Id: cif_fix_values 7556 2019-12-06 15:28:31Z antanas 

 Adding full bibliography for 7707385--7707390.cif.
;
_cod_database_code 7707387
_shelx_shelxl_version_number 2018/3
_shelx_space_group_comment
;
The symmetry employed for this shelxl refinement is uniquely defined
by the following loop, which should always be used as a source of
symmetry information in preference to the above space-group names.
They are only intended as comments.
;
_shelx_estimated_absorpt_t_max 0.906
_shelx_estimated_absorpt_t_min 0.863
_olex2_refinement_description
;
1. Fixed Uiso
 At 1.2 times of:
  All C(H) groups, All C(H,H) groups, All N(H) groups
 At 1.5 times of:
  All C(H,H,H) groups, All O(H) groups
2.a Ternary CH refined with riding coordinates:
 N1(H1), N2(H2A)
2.b Secondary CH2 refined with riding coordinates:
 C18(H18A,H18B), C19(H19A,H19B), C20(H20A,H20B), C21(H21A,H21B), C22(H22A,H22B)
2.c Aromatic/amide H refined with riding coordinates:
 C3(H3), C4(H4), C6(H6), C7(H7), C9(H9), C12(H12), C13(H13), C15(H15),
 C16(H16), C1A(H1A)
2.d Idealised Me refined as rotating group:
 C2A(H2AA,H2AB,H2AC), C3A(H3AA,H3AB,H3AC)
2.e Idealised tetrahedral OH refined as rotating group:
 O2(H2)
;
_olex2_exptl_crystal_mounting_method 'mounted on a cryoloop'
_olex2_submission_original_sample_id ND-ZN-MOF
_olex2_submission_special_instructions 'No special instructions were received'

loop_
_space_group_symop_operation_xyz
'x, y, z'
'-x, -y, -z'

loop_
_atom_site_label
_atom_site_type_symbol
_atom_site_fract_x
_atom_site_fract_y
_atom_site_fract_z
_atom_site_U_iso_or_equiv
_atom_site_adp_type
_atom_site_occupancy
_atom_site_site_symmetry_order
_atom_site_calc_flag
_atom_site_refinement_flags_posn
_atom_site_refinement_flags_adp
_atom_site_refinement_flags_occupancy
_atom_site_disorder_assembly
_atom_site_disorder_group
Zn1 Zn 0.000000 0.500000 0.000000 0.03145(16) Uani 1 2 d S T P . .
O1 O 0.4201(2) 0.65511(18) 0.83353(11) 0.0437(4) Uani 1 1 d . . . . .
O2 O 0.5639(2) 0.87280(17) 0.91148(10) 0.0380(3) Uani 1 1 d . . . . .
H2 H 0.501281 0.838842 0.947522 0.057 Uiso 1 1 calc GR . . . .
O3 O 0.37778(19) 0.78332(16) 0.02541(9) 0.0357(3) Uani 1 1 d . . . . .
O4 O 0.2790(2) 0.57843(16) 0.07568(10) 0.0358(3) Uani 1 1 d . . . . .
N1 N -0.0123(2) 0.70372(19) 0.01690(13) 0.0374(4) Uani 1 1 d . . . . .
H1 H 0.112640 0.773371 0.039472 0.045 Uiso 1 1 calc R . . . .
N2 N -0.0774(2) 0.4823(2) 0.12057(12) 0.0380(4) Uani 1 1 d . . . . .
H2A H -0.209466 0.427501 0.107661 0.046 Uiso 1 1 calc R . . . .
C1 C 0.5257(3) 0.7757(2) 0.84193(14) 0.0351(4) Uani 1 1 d . . . . .
C2 C 0.6285(3) 0.8269(2) 0.77325(13) 0.0333(4) Uani 1 1 d . . . . .
C3 C 0.7371(3) 0.9685(2) 0.77974(13) 0.0347(4) Uani 1 1 d . . . . .
H3 H 0.744390 1.035521 0.827863 0.042 Uiso 1 1 calc R . . . .
C4 C 0.8350(3) 1.0117(2) 0.71548(14) 0.0342(4) Uani 1 1 d . . . . .
H4 H 0.908121 1.108541 0.719873 0.041 Uiso 1 1 calc R . . . .
C5 C 0.8269(3) 0.9144(2) 0.64470(13) 0.0329(4) Uani 1 1 d . . . . .
C6 C 0.7157(3) 0.7725(2) 0.63821(13) 0.0341(4) Uani 1 1 d . . . . .
H6 H 0.707668 0.705350 0.590018 0.041 Uiso 1 1 calc R . . . .
C7 C 0.6176(3) 0.7298(2) 0.70185(14) 0.0350(4) Uani 1 1 d . . . . .
H7 H 0.542016 0.633519 0.696790 0.042 Uiso 1 1 calc R . . . .
C8 C 0.9233(3) 0.9587(2) 0.57319(13) 0.0318(4) Uani 1 1 d . . . . .
C9 C 0.8296(3) 0.9036(2) 0.48610(14) 0.0326(4) Uani 1 1 d . . . . .
H9 H 0.711115 0.836056 0.476586 0.039 Uiso 1 1 calc R . . . .
C10 C 0.8999(3) 0.9421(2) 0.41278(13) 0.0324(4) Uani 1 1 d . . . . .
C11 C 0.7791(3) 0.8806(2) 0.32513(13) 0.0321(4) Uani 1 1 d . . . . .
C12 C 0.7542(3) 0.9659(2) 0.26216(14) 0.0342(4) Uani 1 1 d . . . . .
H12 H 0.822552 1.064580 0.273752 0.041 Uiso 1 1 calc R . . . .
C13 C 0.6314(3) 0.9082(2) 0.18339(13) 0.0334(4) Uani 1 1 d . . . . .
H13 H 0.616451 0.967346 0.141275 0.040 Uiso 1 1 calc R . . . .
C14 C 0.5290(3) 0.7634(2) 0.16527(13) 0.0319(4) Uani 1 1 d . . . . .
C15 C 0.5550(3) 0.6773(2) 0.22686(13) 0.0335(4) Uani 1 1 d . . . . .
H15 H 0.487627 0.578455 0.214691 0.040 Uiso 1 1 calc R . . . .
C16 C 0.6784(3) 0.7350(2) 0.30574(13) 0.0334(4) Uani 1 1 d . . . . .
H16 H 0.694969 0.675270 0.347168 0.040 Uiso 1 1 calc R . . . .
C17 C 0.3865(3) 0.7037(2) 0.08182(13) 0.0321(4) Uani 1 1 d . . . . .
C18 C -0.0486(3) 0.6278(3) 0.15872(15) 0.0440(5) Uani 1 1 d . . . . .
H18A H 0.080313 0.679744 0.184596 0.053 Uiso 1 1 calc R . . . .
H18B H -0.116027 0.625674 0.206074 0.053 Uiso 1 1 calc R . . . .
C19 C -0.1120(3) 0.7027(3) 0.08726(17) 0.0446(5) Uani 1 1 d . . . . .
H19A H -0.241996 0.653065 0.063032 0.053 Uiso 1 1 calc R . . . .
H19B H -0.091560 0.801030 0.112380 0.053 Uiso 1 1 calc R . . . .
C20 C -0.0882(3) 0.7447(2) -0.06506(17) 0.0442(5) Uani 1 1 d . . . . .
H20A H -0.086671 0.842022 -0.052125 0.053 Uiso 1 1 calc R . . . .
H20B H -0.214515 0.680415 -0.086700 0.053 Uiso 1 1 calc R . . . .
C21 C 0.0161(3) 0.7386(3) -0.13658(17) 0.0476(6) Uani 1 1 d . . . . .
H21A H 0.145262 0.789560 -0.110689 0.057 Uiso 1 1 calc R . . . .
H21B H -0.018616 0.790615 -0.182760 0.057 Uiso 1 1 calc R . . . .
C22 C 0.0088(3) 0.4090(3) 0.18057(15) 0.0457(5) Uani 1 1 d . . . . .
H22A H -0.043364 0.400744 0.233608 0.055 Uiso 1 1 calc R . . . .
H22B H 0.138474 0.466022 0.199539 0.055 Uiso 1 1 calc R . . . .
O1A O 0.6965(3) 0.5306(2) 0.46490(12) 0.0514(4) Uani 1 1 d . . . . .
N1A N 0.7436(3) 0.3325(3) 0.4997(2) 0.0593(6) Uani 1 1 d . . . . .
C1A C 0.6871(4) 0.4398(3) 0.51099(18) 0.0474(5) Uani 1 1 d . . . . .
H1A H 0.634184 0.445654 0.560237 0.057 Uiso 1 1 calc R . . . .
C2A C 0.8219(5) 0.3135(5) 0.4257(3) 0.0807(11) Uani 1 1 d . . . . .
H2AA H 0.744537 0.225117 0.386905 0.121 Uiso 1 1 calc GR . . . .
H2AB H 0.940384 0.309363 0.446669 0.121 Uiso 1 1 calc GR . . . .
H2AC H 0.834051 0.393155 0.393076 0.121 Uiso 1 1 calc GR . . . .
C3A C 0.7271(7) 0.2321(5) 0.5628(4) 0.0978(15) Uani 1 1 d . . . . .
H3AA H 0.846083 0.232651 0.588400 0.147 Uiso 1 1 calc GR . . . .
H3AB H 0.650361 0.136781 0.532514 0.147 Uiso 1 1 calc GR . . . .
H3AC H 0.673754 0.259991 0.609686 0.147 Uiso 1 1 calc GR . . . .

loop_
_atom_site_aniso_label
_atom_site_aniso_U_11
_atom_site_aniso_U_22
_atom_site_aniso_U_33
_atom_site_aniso_U_23
_atom_site_aniso_U_13
_atom_site_aniso_U_12
Zn1 0.0384(2) 0.0257(2) 0.0333(2) 0.00949(15) 0.00991(15) 0.01328(16)
O1 0.0498(9) 0.0337(8) 0.0486(8) 0.0102(7) 0.0215(7) 0.0102(7)
O2 0.0480(8) 0.0329(7) 0.0383(7) 0.0128(6) 0.0169(6) 0.0159(6)
O3 0.0379(7) 0.0342(8) 0.0360(7) 0.0144(6) 0.0102(6) 0.0113(6)
O4 0.0370(7) 0.0305(7) 0.0391(7) 0.0093(6) 0.0063(6) 0.0114(6)
N1 0.0370(8) 0.0283(8) 0.0480(9) 0.0101(7) 0.0083(7) 0.0126(7)
N2 0.0389(9) 0.0393(10) 0.0357(8) 0.0107(8) 0.0099(7) 0.0119(7)
C1 0.0408(10) 0.0306(10) 0.0397(9) 0.0144(8) 0.0114(8) 0.0169(8)
C2 0.0363(9) 0.0304(10) 0.0370(9) 0.0127(8) 0.0097(8) 0.0142(8)
C3 0.0423(10) 0.0291(10) 0.0366(9) 0.0106(8) 0.0107(8) 0.0153(8)
C4 0.0389(10) 0.0267(9) 0.0386(9) 0.0124(8) 0.0104(8) 0.0113(8)
C5 0.0366(9) 0.0294(10) 0.0354(9) 0.0113(8) 0.0070(8) 0.0142(8)
C6 0.0404(10) 0.0283(9) 0.0359(9) 0.0090(8) 0.0092(8) 0.0140(8)
C7 0.0387(10) 0.0283(9) 0.0396(9) 0.0123(8) 0.0109(8) 0.0114(8)
C8 0.0390(10) 0.0258(9) 0.0355(9) 0.0118(8) 0.0101(8) 0.0150(8)
C9 0.0368(9) 0.0261(9) 0.0373(9) 0.0106(8) 0.0100(8) 0.0120(7)
C10 0.0391(10) 0.0251(9) 0.0364(9) 0.0109(8) 0.0094(8) 0.0140(8)
C11 0.0372(9) 0.0290(9) 0.0340(9) 0.0101(8) 0.0112(8) 0.0137(8)
C12 0.0392(10) 0.0266(9) 0.0381(9) 0.0100(8) 0.0114(8) 0.0110(8)
C13 0.0387(9) 0.0282(9) 0.0362(9) 0.0123(8) 0.0108(8) 0.0129(8)
C14 0.0361(9) 0.0298(10) 0.0339(9) 0.0102(8) 0.0117(8) 0.0139(8)
C15 0.0369(9) 0.0270(9) 0.0370(9) 0.0093(8) 0.0105(8) 0.0101(7)
C16 0.0391(10) 0.0275(9) 0.0372(9) 0.0118(8) 0.0100(8) 0.0139(8)
C17 0.0353(9) 0.0291(9) 0.0352(9) 0.0100(8) 0.0119(8) 0.0126(8)
C18 0.0432(11) 0.0456(13) 0.0408(10) -0.0014(10) 0.0132(9) 0.0133(9)
C19 0.0417(11) 0.0354(11) 0.0564(12) -0.0009(10) 0.0114(10) 0.0152(9)
C20 0.0415(11) 0.0322(10) 0.0612(13) 0.0206(10) 0.0062(10) 0.0154(9)
C21 0.0419(11) 0.0432(12) 0.0568(13) 0.0281(11) 0.0061(10) 0.0117(9)
C22 0.0435(11) 0.0554(14) 0.0384(10) 0.0221(10) 0.0108(9) 0.0138(10)
O1A 0.0720(12) 0.0394(9) 0.0508(9) 0.0164(8) 0.0155(8) 0.0270(8)
N1A 0.0612(13) 0.0388(11) 0.0825(16) 0.0109(11) 0.0068(12) 0.0277(10)
C1A 0.0566(13) 0.0358(12) 0.0542(12) 0.0109(10) 0.0096(11) 0.0226(10)
C2A 0.076(2) 0.077(2) 0.096(2) -0.014(2) 0.0110(19) 0.0459(19)
C3A 0.103(3) 0.065(2) 0.154(4) 0.058(3) 0.040(3) 0.051(2)

loop_
_atom_type_symbol
_atom_type_description
_atom_type_scat_dispersion_real
_atom_type_scat_dispersion_imag
_atom_type_scat_source
C C 0.0181 0.0091 'International Tables Vol C Tables 4.2.6.8 and 6.1.1.4'
H H 0.0000 0.0000 'International Tables Vol C Tables 4.2.6.8 and 6.1.1.4'
N N 0.0311 0.0180 'International Tables Vol C Tables 4.2.6.8 and 6.1.1.4'
O O 0.0492 0.0322 'International Tables Vol C Tables 4.2.6.8 and 6.1.1.4'
Zn Zn -1.5491 0.6778 'International Tables Vol C Tables 4.2.6.8 and 6.1.1.4'

loop_
_geom_angle_atom_site_label_1
_geom_angle_atom_site_label_2
_geom_angle_atom_site_label_3
_geom_angle
_geom_angle_site_symmetry_1
_geom_angle_site_symmetry_3
_geom_angle_publ_flag
O4 Zn1 O4 180.0 . 2_565 ?
N1 Zn1 O4 91.95(7) 2_565 2_565 ?
N1 Zn1 O4 88.05(7) 2_565 . ?
N1 Zn1 O4 88.05(7) . 2_565 ?
N1 Zn1 O4 91.95(7) . . ?
N1 Zn1 N1 180.0 2_565 . ?
N2 Zn1 O4 93.20(7) . 2_565 ?
N2 Zn1 O4 86.80(7) . . ?
N2 Zn1 O4 93.20(7) 2_565 . ?
N2 Zn1 O4 86.80(7) 2_565 2_565 ?
N2 Zn1 N1 85.37(8) 2_565 2_565 ?
N2 Zn1 N1 94.63(8) . 2_565 ?
N2 Zn1 N1 94.63(8) 2_565 . ?
N2 Zn1 N1 85.37(8) . . ?
N2 Zn1 N2 180.0 2_565 . ?
C1 O2 H2 109.5 . . ?
C17 O4 Zn1 123.51(13) . . ?
Zn1 N1 H1 107.8 . . ?
C19 N1 Zn1 104.68(14) . . ?
C19 N1 H1 107.8 . . ?
C19 N1 C20 114.39(19) . . ?
C20 N1 Zn1 114.00(15) . . ?
C20 N1 H1 107.8 . . ?
Zn1 N2 H2A 107.2 . . ?
C18 N2 Zn1 105.08(14) . . ?
C18 N2 H2A 107.2 . . ?
C18 N2 C22 113.58(19) . . ?
C22 N2 Zn1 115.99(15) . . ?
C22 N2 H2A 107.2 . . ?
O1 C1 O2 124.57(19) . . ?
O1 C1 C2 122.0(2) . . ?
O2 C1 C2 113.47(18) . . ?
C3 C2 C1 121.49(19) . . ?
C3 C2 C7 119.55(19) . . ?
C7 C2 C1 118.94(19) . . ?
C2 C3 H3 120.1 . . ?
C2 C3 C4 119.84(19) . . ?
C4 C3 H3 120.1 . . ?
C3 C4 H4 119.6 . . ?
C3 C4 C5 120.80(19) . . ?
C5 C4 H4 119.6 . . ?
C4 C5 C6 118.94(19) . . ?
C4 C5 C8 121.87(19) . . ?
C6 C5 C8 119.07(19) . . ?
C5 C6 H6 119.9 . . ?
C7 C6 C5 120.21(19) . . ?
C7 C6 H6 119.9 . . ?
C2 C7 H7 119.7 . . ?
C6 C7 C2 120.65(19) . . ?
C6 C7 H7 119.7 . . ?
C9 C8 C5 117.84(19) . . ?
C9 C8 C10 117.98(19) . 2_776 ?
C10 C8 C5 124.10(19) 2_776 . ?
C8 C9 H9 118.0 . . ?
C10 C9 C8 123.91(19) . . ?
C10 C9 H9 118.0 . . ?
C8 C10 C11 124.70(18) 2_776 . ?
C9 C10 C8 118.11(19) . 2_776 ?
C9 C10 C11 117.12(19) . . ?
C12 C11 C10 121.54(18) . . ?
C12 C11 C16 118.39(19) . . ?
C16 C11 C10 119.96(18) . . ?
C11 C12 H12 119.6 . . ?
C13 C12 C11 120.78(19) . . ?
C13 C12 H12 119.6 . . ?
C12 C13 H13 119.8 . . ?
C12 C13 C14 120.48(19) . . ?
C14 C13 H13 119.8 . . ?
C13 C14 C17 119.81(18) . . ?
C15 C14 C13 119.15(19) . . ?
C15 C14 C17 120.98(18) . . ?
C14 C15 H15 119.8 . . ?
C16 C15 C14 120.39(19) . . ?
C16 C15 H15 119.8 . . ?
C11 C16 H16 119.6 . . ?
C15 C16 C11 120.80(19) . . ?
C15 C16 H16 119.6 . . ?
O3 C17 O4 124.56(19) . . ?
O3 C17 C14 118.37(18) . . ?
O4 C17 C14 116.98(17) . . ?
N2 C18 H18A 109.8 . . ?
N2 C18 H18B 109.8 . . ?
N2 C18 C19 109.46(18) . . ?
H18A C18 H18B 108.2 . . ?
C19 C18 H18A 109.8 . . ?
C19 C18 H18B 109.8 . . ?
N1 C19 C18 109.24(19) . . ?
N1 C19 H19A 109.8 . . ?
N1 C19 H19B 109.8 . . ?
C18 C19 H19A 109.8 . . ?
C18 C19 H19B 109.8 . . ?
H19A C19 H19B 108.3 . . ?
N1 C20 H20A 109.2 . . ?
N1 C20 H20B 109.2 . . ?
N1 C20 C21 112.08(19) . . ?
H20A C20 H20B 107.9 . . ?
C21 C20 H20A 109.2 . . ?
C21 C20 H20B 109.2 . . ?
C20 C21 H21A 108.2 . . ?
C20 C21 H21B 108.2 . . ?
C20 C21 C22 116.37(19) . 2_565 ?
H21A C21 H21B 107.3 . . ?
C22 C21 H21A 108.2 2_565 . ?
C22 C21 H21B 108.2 2_565 . ?
N2 C22 C21 111.78(19) . 2_565 ?
N2 C22 H22A 109.3 . . ?
N2 C22 H22B 109.3 . . ?
C21 C22 H22A 109.3 2_565 . ?
C21 C22 H22B 109.3 2_565 . ?
H22A C22 H22B 107.9 . . ?
C1A N1A C2A 120.5(3) . . ?
C1A N1A C3A 120.3(3) . . ?
C2A N1A C3A 119.2(3) . . ?
O1A C1A N1A 126.6(3) . . ?
O1A C1A H1A 116.7 . . ?
N1A C1A H1A 116.7 . . ?
N1A C2A H2AA 109.5 . . ?
N1A C2A H2AB 109.5 . . ?
N1A C2A H2AC 109.5 . . ?
H2AA C2A H2AB 109.5 . . ?
H2AA C2A H2AC 109.5 . . ?
H2AB C2A H2AC 109.5 . . ?
N1A C3A H3AA 109.5 . . ?
N1A C3A H3AB 109.5 . . ?
N1A C3A H3AC 109.5 . . ?
H3AA C3A H3AB 109.5 . . ?
H3AA C3A H3AC 109.5 . . ?
H3AB C3A H3AC 109.5 . . ?

loop_
_geom_bond_atom_site_label_1
_geom_bond_atom_site_label_2
_geom_bond_distance
_geom_bond_site_symmetry_2
_geom_bond_publ_flag
Zn1 O4 2.2046(15) 2_565 ?
Zn1 O4 2.2046(15) . ?
Zn1 N1 2.1080(18) . ?
Zn1 N1 2.1080(18) 2_565 ?
Zn1 N2 2.0876(18) 2_565 ?
Zn1 N2 2.0876(18) . ?
O1 C1 1.213(3) . ?
O2 H2 0.8400 . ?
O2 C1 1.321(3) . ?
O3 C17 1.257(3) . ?
O4 C17 1.259(3) . ?
N1 H1 1.0000 . ?
N1 C19 1.471(3) . ?
N1 C20 1.481(3) . ?
N2 H2A 1.0000 . ?
N2 C18 1.472(3) . ?
N2 C22 1.478(3) . ?
C1 C2 1.491(3) . ?
C2 C3 1.393(3) . ?
C2 C7 1.394(3) . ?
C3 H3 0.9500 . ?
C3 C4 1.393(3) . ?
C4 H4 0.9500 . ?
C4 C5 1.396(3) . ?
C5 C6 1.401(3) . ?
C5 C8 1.486(3) . ?
C6 H6 0.9500 . ?
C6 C7 1.386(3) . ?
C7 H7 0.9500 . ?
C8 C9 1.403(3) . ?
C8 C10 1.411(3) 2_776 ?
C9 H9 0.9500 . ?
C9 C10 1.392(3) . ?
C10 C11 1.485(3) . ?
C11 C12 1.402(3) . ?
C11 C16 1.402(3) . ?
C12 H12 0.9500 . ?
C12 C13 1.382(3) . ?
C13 H13 0.9500 . ?
C13 C14 1.398(3) . ?
C14 C15 1.394(3) . ?
C14 C17 1.509(3) . ?
C15 H15 0.9500 . ?
C15 C16 1.386(3) . ?
C16 H16 0.9500 . ?
C18 H18A 0.9900 . ?
C18 H18B 0.9900 . ?
C18 C19 1.522(4) . ?
C19 H19A 0.9900 . ?
C19 H19B 0.9900 . ?
C20 H20A 0.9900 . ?
C20 H20B 0.9900 . ?
C20 C21 1.522(4) . ?
C21 H21A 0.9900 . ?
C21 H21B 0.9900 . ?
C21 C22 1.530(4) 2_565 ?
C22 H22A 0.9900 . ?
C22 H22B 0.9900 . ?
O1A C1A 1.210(3) . ?
N1A C1A 1.333(4) . ?
N1A C2A 1.440(5) . ?
N1A C3A 1.471(5) . ?
C1A H1A 0.9500 . ?
C2A H2AA 0.9800 . ?
C2A H2AB 0.9800 . ?
C2A H2AC 0.9800 . ?
C3A H3AA 0.9800 . ?
C3A H3AB 0.9800 . ?
C3A H3AC 0.9800 . ?

loop_
_geom_hbond_atom_site_label_D
_geom_hbond_atom_site_label_H
_geom_hbond_atom_site_label_A
_geom_hbond_distance_DH
_geom_hbond_distance_HA
_geom_hbond_distance_DA
_geom_hbond_angle_DHA
_geom_hbond_site_symmetry_A
_geom_hbond_publ_flag
O2 H2 O3 0.84 1.72 2.556(2) 175.3 1_556 yes
N1 H1 O3 1.00 2.17 2.967(2) 135.3 . yes
N2 H2A O1 1.00 2.04 2.899(3) 142.7 2_566 yes

loop_
_geom_torsion_atom_site_label_1
_geom_torsion_atom_site_label_2
_geom_torsion_atom_site_label_3
_geom_torsion_atom_site_label_4
_geom_torsion
_geom_torsion_site_symmetry_1
_geom_torsion_site_symmetry_2
_geom_torsion_site_symmetry_3
_geom_torsion_site_symmetry_4
_geom_torsion_publ_flag
Zn1 O4 C17 O3 -26.5(3) . . . . ?
Zn1 O4 C17 C14 150.07(13) . . . . ?
Zn1 N1 C19 C18 41.66(19) . . . . ?
Zn1 N1 C20 C21 -57.5(2) . . . . ?
Zn1 N2 C18 C19 41.9(2) . . . . ?
Zn1 N2 C22 C21 -55.1(2) . . . 2_565 ?
O1 C1 C2 C3 174.1(2) . . . . ?
O1 C1 C2 C7 -7.0(3) . . . . ?
O2 C1 C2 C3 -7.0(3) . . . . ?
O2 C1 C2 C7 171.91(18) . . . . ?
N1 C20 C21 C22 73.0(3) . . . 2_565 ?
N2 C18 C19 N1 -58.8(2) . . . . ?
C1 C2 C3 C4 178.24(19) . . . . ?
C1 C2 C7 C6 -177.85(18) . . . . ?
C2 C3 C4 C5 -0.5(3) . . . . ?
C3 C2 C7 C6 1.1(3) . . . . ?
C3 C4 C5 C6 1.2(3) . . . . ?
C3 C4 C5 C8 177.18(18) . . . . ?
C4 C5 C6 C7 -0.8(3) . . . . ?
C4 C5 C8 C9 -134.3(2) . . . . ?
C4 C5 C8 C10 42.5(3) . . . 2_776 ?
C5 C6 C7 C2 -0.3(3) . . . . ?
C5 C8 C9 C10 176.23(18) . . . . ?
C6 C5 C8 C9 41.7(3) . . . . ?
C6 C5 C8 C10 -141.6(2) . . . 2_776 ?
C7 C2 C3 C4 -0.6(3) . . . . ?
C8 C5 C6 C7 -176.87(18) . . . . ?
C8 C9 C10 C8 0.7(3) . . . 2_776 ?
C8 C9 C10 C11 -176.32(19) . . . . ?
C8 C10 C11 C12 -48.5(3) 2_776 . . . ?
C8 C10 C11 C16 135.4(2) 2_776 . . . ?
C9 C10 C11 C12 128.3(2) . . . . ?
C9 C10 C11 C16 -47.7(3) . . . . ?
C10 C8 C9 C10 -0.7(3) 2_776 . . . ?
C10 C11 C12 C13 -175.21(19) . . . . ?
C10 C11 C16 C15 175.10(19) . . . . ?
C11 C12 C13 C14 0.3(3) . . . . ?
C12 C11 C16 C15 -1.1(3) . . . . ?
C12 C13 C14 C15 -1.3(3) . . . . ?
C12 C13 C14 C17 175.76(18) . . . . ?
C13 C14 C15 C16 1.2(3) . . . . ?
C13 C14 C17 O3 8.3(3) . . . . ?
C13 C14 C17 O4 -168.46(18) . . . . ?
C14 C15 C16 C11 0.0(3) . . . . ?
C15 C14 C17 O3 -174.62(18) . . . . ?
C15 C14 C17 O4 8.6(3) . . . . ?
C16 C11 C12 C13 0.9(3) . . . . ?
C17 C14 C15 C16 -175.89(18) . . . . ?
C18 N2 C22 C21 -176.97(18) . . . 2_565 ?
C19 N1 C20 C21 -177.89(18) . . . . ?
C20 N1 C19 C18 167.14(18) . . . . ?
C22 N2 C18 C19 169.67(18) . . . . ?
C2A N1A C1A O1A -1.4(5) . . . . ?
C3A N1A C1A O1A 178.4(3) . . . . ?
